data_4121200
loop_
_publ_author_name
'Takuya Hashimoto'
'Alberto Osuna G\'alvez'
'Keiji Maruoka'

_publ_section_title
;
 In Situ Assembled Boronate Ester Assisted Chiral Carboxylic Acid
 Catalyzed Asymmetric Trans-Aziridinations
;
_journal_name_full 'Journal of the American Chemical Society'
_journal_page_first 17667
_journal_page_last 17670
_journal_paper_doi 10.1021/ja407764u
_journal_volume 135
_journal_year 2013
_chemical_absolute_configuration rm
_chemical_formula_moiety 'C33 H34 B Li N2 O6'
_chemical_formula_sum 'C33 H34 B Li N2 O6'
_chemical_formula_weight 572.39
_space_group_IT_number 1
_symmetry_cell_setting triclinic
_symmetry_Int_Tables_number 1
_symmetry_space_group_name_Hall 'P 1'
_symmetry_space_group_name_H-M 'P 1'
_atom_sites_solution_hydrogens geom
_atom_sites_solution_primary direct
_atom_sites_solution_secondary difmap
_cell_angle_alpha 113.259(6)
_cell_angle_beta 97.630(6)
_cell_angle_gamma 94.944(6)
_cell_formula_units_Z 1
_cell_length_a 6.3104(6)
_cell_length_b 11.2957(10)
_cell_length_c 11.5156(11)
_cell_measurement_reflns_used 2474
_cell_measurement_temperature 123
_cell_measurement_theta_max 68.22
_cell_measurement_theta_min 4.25
_cell_volume 738.74(13)
_computing_cell_refinement 'RAPID AUTO'
_computing_data_collection 'RAPID AUTO (Rigaku, ????)'
_computing_data_reduction 'RAPID AUTO'
_computing_molecular_graphics 'CrystalStructure 4.0'
_computing_publication_material 'CrystalStructure 4.0 (Rigaku, 2010)'
_computing_structure_refinement 'SHELXL97 (Sheldrick, 2008)'
_computing_structure_solution SIR97
_diffrn_ambient_temperature 123
_diffrn_detector_area_resol_mean 10.000
_diffrn_measured_fraction_theta_full 0.978
_diffrn_measured_fraction_theta_max 0.978
_diffrn_measurement_device_type 'Rigaku R-AXIS RAPID'
_diffrn_measurement_method \w
_diffrn_radiation_type 'Cu K\a'
_diffrn_radiation_wavelength 1.54187
_diffrn_reflns_av_R_equivalents 0.0808
_diffrn_reflns_limit_h_max 7
_diffrn_reflns_limit_h_min -7
_diffrn_reflns_limit_k_max 13
_diffrn_reflns_limit_k_min -13
_diffrn_reflns_limit_l_max 13
_diffrn_reflns_limit_l_min -13
_diffrn_reflns_number 7537
_diffrn_reflns_theta_full 68.23
_diffrn_reflns_theta_max 68.22
_diffrn_standards_number 0
_exptl_absorpt_coefficient_mu 0.706
_exptl_absorpt_correction_T_max 0.868
_exptl_absorpt_correction_T_min 0.382
_exptl_absorpt_correction_type multi-scan
_exptl_absorpt_process_details 'ABSCOR (Rigaku, 1995)'
_exptl_crystal_colour colorless
_exptl_crystal_density_diffrn 1.287
_exptl_crystal_description block
_exptl_crystal_F_000 302.00
_exptl_crystal_size_max 0.300
_exptl_crystal_size_mid 0.200
_exptl_crystal_size_min 0.200
_refine_diff_density_max 0.440
_refine_diff_density_min -0.370
_refine_ls_extinction_method none
_refine_ls_goodness_of_fit_ref 1.092
_refine_ls_hydrogen_treatment constr
_refine_ls_number_parameters 388
_refine_ls_number_reflns 4319
_refine_ls_number_restraints 3
_refine_ls_R_factor_gt 0.0747
_refine_ls_shift/su_max 0.000
_refine_ls_structure_factor_coef Fsqd
_refine_ls_weighting_details 'w = 1/[\s^2^(Fo^2^)+(0.1667P)^2^+0.0000P] where P=(Fo^2^+2Fc^2^)/3'
_refine_ls_weighting_scheme calc
_refine_ls_wR_factor_ref 0.2770
_reflns_number_gt 3215
_reflns_number_total 4319
_reflns_threshold_expression F^2^>2.0\s(F^2^)
_cod_data_source_file ja407764u_si_002.cif
_cod_data_source_block 3408
_cod_original_cell_volume 738.74(12)
_cod_database_code 4121200

loop_
_symmetry_equiv_pos_site_id
_symmetry_equiv_pos_as_xyz
1 +X,+Y,+Z

loop_
_atom_site_label
_atom_site_type_symbol
_atom_site_fract_x
_atom_site_fract_y
_atom_site_fract_z
_atom_site_U_iso_or_equiv
_atom_site_adp_type
_atom_site_occupancy
_atom_site_symmetry_multiplicity
_atom_site_calc_flag
_atom_site_refinement_flags
O1 O -0.0134(7) 0.6224(5) 0.2854(5) 0.0243(11) Uani 1.0 1 d .
O2 O -0.2519(7) 0.6890(5) 0.1599(4) 0.0223(11) Uani 1.0 1 d .
O3 O 0.1466(7) 0.7364(5) 0.1723(4) 0.0210(10) Uani 1.0 1 d .
O4 O 0.4250(8) 0.8807(5) 0.1854(5) 0.0264(11) Uani 1.0 1 d .
O5 O 0.4232(8) 0.6528(5) -0.0950(5) 0.0304(12) Uani 1.0 1 d .
O6 O 0.7898(8) 0.8797(5) 0.0157(5) 0.0326(12) Uani 1.0 1 d .
N1 N 1.0686(9) 0.9711(6) -0.0426(6) 0.0277(14) Uani 1.0 1 d .
N2 N 0.4043(12) 0.5101(6) -0.3021(6) 0.0341(16) Uani 1.0 1 d .
C1 C 0.0106(11) 0.8766(7) 0.3564(6) 0.0203(14) Uani 1.0 1 d .
C2 C -0.3556(11) 0.5709(6) 0.1578(6) 0.0202(14) Uani 1.0 1 d .
C3 C -0.5573(12) 0.7596(7) 0.5322(7) 0.0267(15) Uani 1.0 1 d .
C4 C 0.5111(13) 0.5895(8) -0.1846(7) 0.0307(17) Uani 1.0 1 d .
C5 C -0.4009(13) 0.2150(8) 0.2483(7) 0.0314(17) Uani 1.0 1 d .
C6 C -0.2173(11) 0.4254(7) 0.2727(6) 0.0242(15) Uani 1.0 1 d .
C7 C -0.4098(12) 0.3411(7) 0.2524(6) 0.0258(15) Uani 1.0 1 d .
C8 C -0.2031(12) 0.7547(8) 0.6359(7) 0.0302(17) Uani 1.0 1 d .
C9 C -0.3021(11) 0.6426(7) 0.4046(6) 0.0227(15) Uani 1.0 1 d .
C10 C -0.1560(11) 0.6802(7) 0.5196(7) 0.0252(15) Uani 1.0 1 d .
C11 C -0.5402(12) 0.3659(7) -0.0288(7) 0.0270(16) Uani 1.0 1 d .
C12 C -0.3502(12) 0.4546(7) 0.0322(6) 0.0248(16) Uani 1.0 1 d .
C13 C -0.5059(12) 0.6814(7) 0.4136(7) 0.0266(16) Uani 1.0 1 d .
C14 C -0.3626(12) 0.2412(8) -0.1998(7) 0.0285(16) Uani 1.0 1 d .
C15 C -0.0942(11) 0.9487(7) 0.4588(6) 0.0224(14) Uani 1.0 1 d .
C16 C 0.1996(11) 0.9371(7) 0.3450(7) 0.0255(16) Uani 1.0 1 d .
C17 C 0.2735(11) 0.8513(7) 0.2299(7) 0.0224(15) Uani 1.0 1 d .
C18 C 0.2986(12) 1.0613(7) 0.4322(7) 0.0259(16) Uani 1.0 1 d .
C19 C -0.4057(12) 0.7946(7) 0.6433(7) 0.0277(16) Uani 1.0 1 d .
C20 C 0.0035(13) 1.0728(7) 0.5459(7) 0.0297(17) Uani 1.0 1 d .
C21 C 0.2027(11) 1.1282(8) 0.5330(7) 0.0278(16) Uani 1.0 1 d .
C22 C -0.1675(12) 0.4377(7) -0.0234(7) 0.0275(16) Uani 1.0 1 d .
C23 C -0.1721(12) 0.3315(8) -0.1384(7) 0.0280(16) Uani 1.0 1 d .
C24 C -0.2270(11) 0.5631(7) 0.2804(6) 0.0202(14) Uani 1.0 1 d .
C25 C -0.0183(12) 0.3830(7) 0.2937(7) 0.0291(17) Uani 1.0 1 d .
C26 C -0.5465(13) 0.2600(8) -0.1419(7) 0.0316(17) Uani 1.0 1 d .
C27 C 0.9698(12) 0.8811(7) -0.0115(7) 0.0276(16) Uani 1.0 1 d .
C28 C -0.2001(13) 0.1780(7) 0.2714(8) 0.0333(18) Uani 1.0 1 d .
C29 C -0.0160(12) 0.2637(8) 0.2932(7) 0.0315(18) Uani 1.0 1 d .
C30 C 1.2778(12) 0.9620(9) -0.0784(8) 0.0335(18) Uani 1.0 1 d .
C31 C 0.9601(14) 1.0769(8) -0.0494(8) 0.0358(19) Uani 1.0 1 d .
C32 C 0.5257(16) 0.4493(9) -0.4070(8) 0.043(2) Uani 1.0 1 d .
C33 C 0.1699(14) 0.4988(9) -0.3317(8) 0.045(3) Uani 1.0 1 d .
B1 B -0.0434(13) 0.7290(8) 0.2453(8) 0.0231(17) Uani 1.0 1 d .
Li1 Li 0.591(3) 0.7811(14) 0.0730(13) 0.037(3) Uani 1.0 1 d .
H1 H -0.5092 0.5791 0.1681 0.0243 Uiso 1.0 1 calc R
H2 H -0.6944 0.7883 0.5363 0.0320 Uiso 1.0 1 calc R
H3 H 0.6644 0.5978 -0.1691 0.0368 Uiso 1.0 1 calc R
H4 H -0.5303 0.1561 0.2300 0.0376 Uiso 1.0 1 calc R
H5 H -0.5458 0.3691 0.2415 0.0309 Uiso 1.0 1 calc R
H6 H -0.0982 0.7794 0.7119 0.0362 Uiso 1.0 1 calc R
H7 H -0.0180 0.6527 0.5165 0.0302 Uiso 1.0 1 calc R
H8 H -0.6664 0.3791 0.0085 0.0324 Uiso 1.0 1 calc R
H9 H -0.6118 0.6543 0.3378 0.0319 Uiso 1.0 1 calc R
H10 H -0.3667 0.1687 -0.2789 0.0342 Uiso 1.0 1 calc R
H11 H -0.2295 0.9122 0.4673 0.0269 Uiso 1.0 1 calc R
H12 H 0.4312 1.0990 0.4216 0.0311 Uiso 1.0 1 calc R
H13 H -0.4399 0.8457 0.7245 0.0333 Uiso 1.0 1 calc R
H14 H -0.0649 1.1208 0.6149 0.0357 Uiso 1.0 1 calc R
H15 H 0.2703 1.2122 0.5945 0.0333 Uiso 1.0 1 calc R
H16 H -0.0388 0.4989 0.0171 0.0329 Uiso 1.0 1 calc R
H17 H -0.0460 0.3197 -0.1759 0.0336 Uiso 1.0 1 calc R
H18 H 0.1137 0.4382 0.3082 0.0349 Uiso 1.0 1 calc R
H19 H -0.6757 0.1991 -0.1814 0.0379 Uiso 1.0 1 calc R
H20 H 1.0464 0.8126 -0.0105 0.0331 Uiso 1.0 1 calc R
H21 H -0.1906 0.0948 0.2722 0.0400 Uiso 1.0 1 calc R
H22 H 0.1201 0.2375 0.3086 0.0378 Uiso 1.0 1 calc R
H23 H 1.2707 0.8810 -0.1548 0.0401 Uiso 1.0 1 calc R
H24 H 1.3827 0.9623 -0.0075 0.0401 Uiso 1.0 1 calc R
H25 H 1.3228 1.0366 -0.0974 0.0401 Uiso 1.0 1 calc R
H26 H 0.8384 1.0852 -0.0033 0.0430 Uiso 1.0 1 calc R
H27 H 0.9062 1.0586 -0.1395 0.0430 Uiso 1.0 1 calc R
H28 H 1.0623 1.1585 -0.0098 0.0430 Uiso 1.0 1 calc R
H29 H 0.4705 0.3558 -0.4517 0.0520 Uiso 1.0 1 calc R
H30 H 0.6796 0.4617 -0.3706 0.0520 Uiso 1.0 1 calc R
H31 H 0.5071 0.4901 -0.4678 0.0520 Uiso 1.0 1 calc R
H32 H 0.1299 0.5843 -0.3196 0.0537 Uiso 1.0 1 calc R
H33 H 0.1047 0.4676 -0.2744 0.0537 Uiso 1.0 1 calc R
H34 H 0.1173 0.4369 -0.4212 0.0537 Uiso 1.0 1 calc R

loop_
_atom_site_aniso_label
_atom_site_aniso_U_11
_atom_site_aniso_U_22
_atom_site_aniso_U_33
_atom_site_aniso_U_12
_atom_site_aniso_U_13
_atom_site_aniso_U_23
O1 0.018(3) 0.025(3) 0.028(3) 0.007(2) -0.0009(19) 0.010(2)
O2 0.025(3) 0.014(3) 0.024(3) -0.0019(19) -0.0023(19) 0.0068(19)
O3 0.021(3) 0.022(3) 0.018(3) 0.0026(19) 0.0024(18) 0.0068(19)
O4 0.032(3) 0.031(3) 0.021(3) 0.007(3) 0.009(2) 0.014(2)
O5 0.034(3) 0.032(3) 0.025(3) 0.012(3) -0.001(2) 0.011(3)
O6 0.030(3) 0.039(3) 0.036(3) 0.003(3) 0.012(3) 0.021(3)
N1 0.025(4) 0.030(4) 0.030(4) -0.002(3) 0.001(3) 0.017(3)
N2 0.052(5) 0.023(4) 0.025(4) 0.007(3) 0.006(3) 0.008(3)
C1 0.020(4) 0.019(4) 0.025(4) 0.007(3) 0.001(3) 0.013(3)
C2 0.029(4) 0.012(3) 0.019(4) -0.000(3) -0.000(3) 0.007(3)
C3 0.026(4) 0.021(4) 0.034(4) 0.001(3) 0.009(3) 0.012(3)
C4 0.039(5) 0.029(4) 0.017(4) -0.011(4) -0.004(3) 0.008(3)
C5 0.029(4) 0.033(5) 0.032(4) -0.002(4) 0.005(3) 0.016(4)
C6 0.022(4) 0.028(4) 0.019(4) 0.002(3) 0.000(3) 0.008(3)
C7 0.028(4) 0.026(4) 0.022(4) 0.008(3) -0.003(3) 0.009(3)
C8 0.025(4) 0.037(5) 0.025(4) 0.007(4) -0.002(3) 0.012(4)
C9 0.021(4) 0.024(4) 0.023(4) -0.003(3) 0.003(3) 0.011(3)
C10 0.022(4) 0.030(4) 0.027(4) 0.010(3) 0.000(3) 0.016(3)
C11 0.028(4) 0.032(4) 0.024(4) 0.004(3) -0.003(3) 0.018(3)
C12 0.030(4) 0.027(4) 0.019(4) 0.017(3) 0.004(3) 0.008(3)
C13 0.034(4) 0.026(4) 0.023(4) 0.002(3) 0.008(3) 0.013(3)
C14 0.033(4) 0.035(4) 0.016(4) 0.007(4) 0.006(3) 0.008(3)
C15 0.022(4) 0.026(4) 0.019(4) 0.002(3) 0.013(3) 0.007(3)
C16 0.021(4) 0.030(4) 0.032(4) 0.005(3) 0.008(3) 0.017(4)
C17 0.020(4) 0.030(4) 0.026(4) 0.010(3) 0.005(3) 0.019(3)
C18 0.027(4) 0.026(4) 0.020(4) 0.001(3) -0.005(3) 0.008(3)
C19 0.032(4) 0.021(4) 0.028(4) 0.006(3) 0.011(3) 0.007(3)
C20 0.045(5) 0.020(4) 0.024(4) 0.009(4) 0.013(4) 0.006(3)
C21 0.025(4) 0.028(4) 0.026(4) 0.002(3) -0.001(3) 0.009(3)
C22 0.034(5) 0.024(4) 0.027(4) 0.005(3) 0.002(3) 0.014(3)
C23 0.023(4) 0.033(4) 0.030(4) 0.012(3) 0.007(3) 0.013(3)
C24 0.018(4) 0.026(4) 0.019(4) 0.004(3) 0.004(3) 0.012(3)
C25 0.031(5) 0.024(4) 0.029(4) 0.004(3) 0.005(3) 0.006(3)
C26 0.031(4) 0.035(5) 0.028(4) -0.001(4) 0.003(3) 0.014(4)
C27 0.036(5) 0.024(4) 0.025(4) -0.002(3) 0.001(3) 0.014(3)
C28 0.044(5) 0.020(4) 0.038(5) 0.011(4) 0.002(4) 0.014(4)
C29 0.028(4) 0.028(4) 0.035(4) 0.013(4) -0.001(3) 0.010(4)
C30 0.023(4) 0.052(6) 0.032(4) 0.006(4) 0.014(3) 0.021(4)
C31 0.052(5) 0.028(4) 0.036(5) 0.010(4) 0.023(4) 0.017(4)
C32 0.063(6) 0.032(5) 0.032(5) 0.004(4) 0.015(4) 0.009(4)
C33 0.041(5) 0.043(5) 0.032(5) 0.009(4) -0.010(4) 0.001(4)
B1 0.017(4) 0.025(5) 0.029(4) 0.004(4) 0.005(3) 0.011(4)
Li1 0.036(8) 0.042(8) 0.035(7) 0.015(6) -0.002(6) 0.020(6)

loop_
_atom_type_symbol
_atom_type_description
_atom_type_scat_dispersion_real
_atom_type_scat_dispersion_imag
_atom_type_scat_source
C C 0.0181 0.0091
;
International Tables for Crystallography
(1992, Vol. C, Tables 4.2.6.8 and 6.1.1.4)
;
H H 0.0000 0.0000
;
International Tables for Crystallography
(1992, Vol. C, Table 6.1.1.4)
;
B B 0.0090 0.0039
;
International Tables for Crystallography
(1992, Vol. C, Tables 4.2.6.8 and 6.1.1.4)
;
Li Li 0.0008 0.0003
;
International Tables for Crystallography
(1992, Vol. C, Tables 4.2.6.8 and 6.1.1.4)
;
N N 0.0311 0.0180
;
International Tables for Crystallography
(1992, Vol. C, Tables 4.2.6.8 and 6.1.1.4)
;
O O 0.0492 0.0322
;
International Tables for Crystallography
(1992, Vol. C, Tables 4.2.6.8 and 6.1.1.4)
;

loop_
_geom_angle_atom_site_label_1
_geom_angle_atom_site_label_2
_geom_angle_atom_site_label_3
_geom_angle
_geom_angle_publ_flag
_geom_angle_site_symmetry_1
_geom_angle_site_symmetry_3
C10 O1 B42 109.8(6) yes . .
C10 O1 Li43 119.7(6) yes . 1_455
B42 O1 Li43 130.1(7) yes . 1_455
C25 O2 B42 111.5(5) yes . .
C25 O3 Li43 132.3(7) yes . .
C36 O4 Li43 140.5(8) yes . .
C33 O5 B42 105.8(6) yes . .
C12 O6 Li43 122.4(7) yes . .
C36 N7 C39 121.6(8) yes . .
C36 N7 C40 120.6(7) yes . .
C39 N7 C40 117.7(8) yes . .
C12 N8 C41 119.9(7) yes . .
C12 N8 C44 119.8(7) yes . .
C41 N8 C44 119.7(6) yes . .
C23 C9 C24 117.6(6) yes . .
C23 C9 B42 133.2(7) yes . .
C24 C9 B42 109.2(6) yes . .
O1 C10 C20 111.4(6) yes . .
O1 C10 C33 103.2(5) yes . .
C20 C10 C33 113.9(6) yes . .
C21 C11 C27 119.2(7) yes . .
O6 C12 N8 124.2(8) yes . .
C15 C13 C37 119.2(7) yes . .
C15 C14 C33 120.1(7) yes . .
C15 C14 C34 118.5(8) yes . .
C33 C14 C34 121.3(6) yes . .
C13 C15 C14 120.1(7) yes . .
C18 C16 C27 119.8(7) yes . .
C18 C17 C21 116.9(6) yes . .
C18 C17 C33 117.6(6) yes . .
C21 C17 C33 125.6(6) yes . .
C16 C18 C17 122.7(7) yes . .
C20 C19 C35 120.7(7) yes . .
C10 C20 C19 117.8(7) yes . .
C10 C20 C30 122.3(6) yes . .
C19 C20 C30 119.9(6) yes . .
C11 C21 C17 121.5(7) yes . .
C32 C22 C35 118.8(6) yes . .
C9 C23 C28 119.3(7) yes . .
C9 C24 C25 109.4(6) yes . .
C9 C24 C26 123.2(7) yes . .
C25 C24 C26 127.4(7) yes . .
O2 C25 O3 122.5(6) yes . .
O2 C25 C24 111.6(7) yes . .
O3 C25 C24 125.8(6) yes . .
C24 C26 C29 119.1(7) yes . .
C11 C27 C16 119.9(7) yes . .
C23 C28 C29 120.7(7) yes . .
C26 C29 C28 119.9(6) yes . .
C20 C30 C32 120.0(6) yes . .
C22 C32 C30 120.4(7) yes . .
O5 C33 C10 101.5(6) yes . .
O5 C33 C14 108.9(6) yes . .
O5 C33 C17 108.2(5) yes . .
C10 C33 C14 115.5(5) yes . .
C10 C33 C17 114.0(6) yes . .
C14 C33 C17 108.2(7) yes . .
C14 C34 C38 119.7(7) yes . .
C19 C35 C22 120.2(7) yes . .
O4 C36 N7 125.5(8) yes . .
C13 C37 C38 119.0(8) yes . .
C34 C38 C37 123.4(8) yes . .
O1 B42 O2 111.7(6) yes . .
O1 B42 O5 105.5(6) yes . .
O1 B42 C9 118.2(7) yes . .
O2 B42 O5 105.3(6) yes . .
O2 B42 C9 98.1(6) yes . .
O5 B42 C9 117.3(7) yes . .
O1 Li43 O3 106.8(8) yes 1_655 .
O1 Li43 O4 110.6(7) yes 1_655 .
O1 Li43 O6 109.2(8) yes 1_655 .
O3 Li43 O4 114.8(8) yes . .
O3 Li43 O6 114.8(7) yes . .
O4 Li43 O6 100.4(7) yes . .
O1 C10 H10 109.366 no . .
C20 C10 H10 109.376 no . .
C33 C10 H10 109.366 no . .
C21 C11 H11 120.415 no . .
C27 C11 H11 120.412 no . .
O6 C12 H12 117.927 no . .
N8 C12 H12 117.919 no . .
C15 C13 H13 120.423 no . .
C37 C13 H13 120.422 no . .
C13 C15 H15 119.935 no . .
C14 C15 H15 119.928 no . .
C18 C16 H16 120.105 no . .
C27 C16 H16 120.111 no . .
C16 C18 H18 118.657 no . .
C17 C18 H18 118.662 no . .
C20 C19 H19 119.650 no . .
C35 C19 H19 119.647 no . .
C11 C21 H21 119.269 no . .
C17 C21 H21 119.268 no . .
C32 C22 H22 120.596 no . .
C35 C22 H22 120.601 no . .
C9 C23 H23 120.342 no . .
C28 C23 H23 120.345 no . .
C24 C26 H26 120.445 no . .
C29 C26 H26 120.448 no . .
C11 C27 H27 120.027 no . .
C16 C27 H27 120.023 no . .
C23 C28 H28 119.645 no . .
C29 C28 H28 119.648 no . .
C26 C29 H29 120.037 no . .
C28 C29 H29 120.036 no . .
C20 C30 H30 119.997 no . .
C32 C30 H30 119.996 no . .
C22 C32 H32 119.812 no . .
C30 C32 H32 119.810 no . .
C14 C34 H34 120.161 no . .
C38 C34 H34 120.157 no . .
C19 C35 H35 119.891 no . .
C22 C35 H35 119.883 no . .
O4 C36 H36 117.268 no . .
N7 C36 H36 117.274 no . .
C13 C37 H37 120.519 no . .
C38 C37 H37 120.510 no . .
C34 C38 H38 118.281 no . .
C37 C38 H38 118.283 no . .
N7 C39 H39A 109.473 no . .
N7 C39 H39B 109.473 no . .
N7 C39 H39C 109.471 no . .
H39A C39 H39B 109.470 no . .
H39A C39 H39C 109.468 no . .
H39B C39 H39C 109.472 no . .
N7 C40 H40A 109.461 no . .
N7 C40 H40B 109.468 no . .
N7 C40 H40C 109.471 no . .
H40A C40 H40B 109.474 no . .
H40A C40 H40C 109.473 no . .
H40B C40 H40C 109.480 no . .
N8 C41 H41A 109.470 no . .
N8 C41 H41B 109.475 no . .
N8 C41 H41C 109.465 no . .
H41A C41 H41B 109.474 no . .
H41A C41 H41C 109.472 no . .
H41B C41 H41C 109.471 no . .
N8 C44 H44A 109.471 no . .
N8 C44 H44B 109.469 no . .
N8 C44 H44C 109.470 no . .
H44A C44 H44B 109.472 no . .
H44A C44 H44C 109.472 no . .
H44B C44 H44C 109.473 no . .

loop_
_geom_bond_atom_site_label_1
_geom_bond_atom_site_label_2
_geom_bond_distance
_geom_bond_publ_flag
_geom_bond_site_symmetry_2
O1 C10 1.424(9) yes .
O1 B42 1.451(9) yes .
O1 Li43 1.951(18) yes 1_455
O2 C25 1.329(8) yes .
O2 B42 1.568(10) yes .
O3 C25 1.223(10) yes .
O3 Li43 1.856(15) yes .
O4 C36 1.218(10) yes .
O4 Li43 1.954(18) yes .
O5 C33 1.437(8) yes .
O5 B42 1.468(12) yes .
O6 C12 1.233(9) yes .
O6 Li43 1.984(12) yes .
N7 C36 1.337(12) yes .
N7 C39 1.434(10) yes .
N7 C40 1.451(12) yes .
N8 C12 1.336(8) yes .
N8 C41 1.483(12) yes .
N8 C44 1.456(11) yes .
C9 C23 1.426(10) yes .
C9 C24 1.371(11) yes .
C9 B42 1.623(9) yes .
C10 C20 1.529(8) yes .
C10 C33 1.570(10) yes .
C11 C21 1.402(10) yes .
C11 C27 1.385(10) yes .
C13 C15 1.413(13) yes .
C13 C37 1.393(12) yes .
C14 C15 1.410(10) yes .
C14 C33 1.529(12) yes .
C14 C34 1.407(11) yes .
C16 C18 1.360(10) yes .
C16 C27 1.394(11) yes .
C17 C18 1.396(9) yes .
C17 C21 1.397(11) yes .
C17 C33 1.521(9) yes .
C19 C20 1.396(9) yes .
C19 C35 1.370(9) yes .
C20 C30 1.384(11) yes .
C22 C32 1.407(10) yes .
C22 C35 1.404(12) yes .
C23 C28 1.388(9) yes .
C24 C25 1.463(10) yes .
C24 C26 1.392(9) yes .
C26 C29 1.363(10) yes .
C28 C29 1.408(12) yes .
C30 C32 1.386(9) yes .
C34 C38 1.345(13) yes .
C37 C38 1.374(11) yes .
C10 H10 1.000 no .
C11 H11 0.950 no .
C12 H12 0.950 no .
C13 H13 0.950 no .
C15 H15 0.950 no .
C16 H16 0.950 no .
C18 H18 0.950 no .
C19 H19 0.950 no .
C21 H21 0.950 no .
C22 H22 0.950 no .
C23 H23 0.950 no .
C26 H26 0.950 no .
C27 H27 0.950 no .
C28 H28 0.950 no .
C29 H29 0.950 no .
C30 H30 0.950 no .
C32 H32 0.950 no .
C34 H34 0.950 no .
C35 H35 0.950 no .
C36 H36 0.950 no .
C37 H37 0.950 no .
C38 H38 0.950 no .
C39 H39A 0.980 no .
C39 H39B 0.980 no .
C39 H39C 0.980 no .
C40 H40A 0.980 no .
C40 H40B 0.980 no .
C40 H40C 0.980 no .
C41 H41A 0.980 no .
C41 H41B 0.980 no .
C41 H41C 0.980 no .
C44 H44A 0.980 no .
C44 H44B 0.980 no .
C44 H44C 0.980 no .

loop_
_geom_contact_atom_site_label_1
_geom_contact_atom_site_label_2
_geom_contact_distance
_geom_contact_publ_flag
_geom_contact_site_symmetry_2
O1 C17 3.113(10) no .
O1 C19 3.591(8) no .
O1 C21 3.540(10) no .
O1 C23 3.472(7) no .
O1 C24 3.579(7) no .
O1 C25 3.475(8) no .
O1 C30 2.937(8) no .
O2 O4 3.577(8) no 1_455
O2 O6 3.582(7) no .
O2 C10 3.487(9) no .
O2 C21 3.591(10) no 1_655
O2 C30 3.471(8) no .
O2 C33 3.585(10) no .
O2 C36 3.289(11) no 1_455
O2 Li43 3.236(16) no .
O3 C9 3.484(9) no .
O3 C13 3.592(10) no 1_665
O3 C26 3.030(8) no .
O3 C36 3.417(9) no 1_455
O3 C39 3.541(12) no 1_455
O3 B42 3.571(11) no .
O4 C12 3.334(8) no .
O4 C37 3.480(8) no 1_665
O4 C39 3.587(10) no 1_455
O4 C39 3.565(10) no .
O4 C40 2.793(12) no .
O5 C11 3.513(8) no 1_655
O5 C18 2.804(9) no .
O5 C20 3.148(7) no .
O5 C21 3.237(9) no 1_655
O5 C23 3.551(8) no .
O5 C24 3.452(10) no .
O5 C25 3.343(10) no .
O5 C30 3.289(8) no .
O5 C34 2.742(11) no .
O6 C10 3.543(10) no 1_655
O6 C20 3.433(11) no 1_655
O6 C41 3.600(10) no .
O6 C44 2.762(9) no .
C9 C17 3.426(11) no .
C9 C29 2.805(9) no .
C9 C33 3.442(10) no .
C10 C15 3.197(12) no .
C10 C21 3.029(10) no .
C11 C18 2.762(11) no .
C12 C20 3.461(13) no 1_655
C12 C30 3.552(13) no 1_655
C13 C34 2.792(11) no .
C14 C18 3.093(9) no .
C14 C19 3.564(10) no .
C14 C20 2.939(11) no .
C14 C21 3.507(11) no .
C14 C30 3.521(12) no .
C14 C37 2.800(12) no .
C15 C17 3.115(9) no .
C15 C19 3.360(12) no .
C15 C20 3.309(12) no .
C15 C38 2.747(11) no .
C16 C21 2.765(10) no .
C16 C41 3.534(13) no 1_456
C17 C23 3.371(11) no .
C17 C27 2.807(10) no .
C17 C34 3.463(11) no .
C17 B42 2.986(13) no .
C18 C23 3.374(12) no .
C18 C41 3.584(14) no 1_456
C18 B42 3.562(13) no .
C19 C32 2.772(11) no .
C19 C33 3.557(8) no .
C20 C22 2.790(9) no .
C20 B42 3.327(9) no .
C20 Li43 3.588(18) no 1_455
C22 C29 3.560(10) no 1_444
C22 C40 3.583(13) no 1_445
C23 C26 2.797(11) no .
C24 C28 2.742(11) no .
C25 C36 3.309(11) no 1_455
C29 C35 3.515(10) no 1_666
C30 C33 3.304(10) no .
C30 C35 2.785(10) no .
C30 B42 3.448(9) no .
C32 C40 3.540(14) no 1_445
O1 H12 3.4627 no 1_455
O1 H21 3.3503 no .
O1 H23 3.4154 no .
O1 H30 2.7241 no .
O1 H36 3.4687 no 1_455
O2 H10 2.9153 no 1_655
O2 H21 2.7720 no 1_655
O2 H30 2.6225 no .
O2 H36 2.5965 no 1_455
O3 H10 3.3984 no 1_655
O3 H13 2.9271 no 1_665
O3 H23 3.5349 no 1_655
O3 H26 2.8524 no .
O3 H36 2.8759 no 1_455
O3 H37 3.0278 no 1_665
O3 H39B 2.7116 no 1_455
O4 H12 3.0095 no .
O4 H16 3.4185 no 1_654
O4 H27 3.3301 no 1_654
O4 H37 2.9710 no 1_665
O4 H39A 3.5931 no 1_455
O4 H39B 2.8233 no 1_455
O4 H40A 2.4150 no .
O4 H40B 3.2810 no .
O4 H40C 3.5910 no .
O5 H10 3.1542 no .
O5 H11 3.0723 no 1_655
O5 H18 2.5499 no .
O5 H21 2.4858 no 1_655
O5 H30 2.8182 no .
O5 H34 2.3888 no .
O6 H10 3.4296 no 1_655
O6 H36 3.1351 no 1_455
O6 H39A 3.1143 no 1_455
O6 H39B 3.2773 no 1_455
O6 H44A 2.7590 no .
O6 H44B 2.7279 no .
N7 H13 3.5255 no 1_765
N7 H16 2.7873 no 1_654
N8 H29 3.0879 no 1_544
C9 H11 3.1114 no 1_655
C9 H21 3.5737 no 1_655
C9 H26 3.2785 no .
C9 H28 3.2885 no .
C9 H37 3.2759 no 1_565
C10 H15 3.0222 no .
C10 H19 2.6322 no .
C10 H21 2.7214 no .
C10 H30 2.7170 no .
C11 H16 3.2642 no .
C11 H18 3.0040 no 1_455
C11 H23 2.9357 no .
C11 H41C 3.1059 no 1_456
C12 H27 3.4480 no 1_654
C12 H41A 3.1240 no .
C12 H41B 2.4965 no .
C12 H41C 2.9964 no .
C12 H44A 2.6671 no .
C12 H44B 2.6653 no .
C12 H44C 3.2128 no .
C13 H26 3.0348 no 1_445
C13 H38 3.1987 no 1_455
C13 H38 3.2356 no .
C13 H39B 3.2107 no 1_345
C13 H40A 3.3191 no 1_445
C13 H41A 3.4272 no 1_456
C14 H10 3.0782 no .
C14 H13 3.3046 no .
C14 H18 2.9776 no .
C14 H38 3.2325 no .
C14 H41C 3.5157 no 1_456
C15 H10 3.2798 no .
C15 H19 3.2498 no .
C15 H34 3.3440 no 1_455
C15 H34 3.2840 no .
C15 H37 3.2837 no .
C15 H38 3.3311 no 1_455
C15 H41A 3.5300 no 1_456
C15 H41C 3.1313 no 1_456
C16 H11 3.2673 no .
C16 H11 3.5880 no 1_655
C16 H12 3.5019 no 1_456
C16 H23 3.1071 no .
C16 H39A 3.3789 no 1_456
C16 H40B 3.3245 no 1_456
C16 H41B 3.2979 no 1_456
C16 H41C 3.0598 no 1_456
C16 H44A 3.0937 no 1_556
C17 H10 2.6439 no .
C17 H11 3.2962 no .
C17 H15 3.0438 no .
C17 H16 3.2708 no .
C17 H23 2.8178 no .
C17 H41C 2.9473 no 1_456
C18 H11 3.0104 no 1_655
C18 H21 3.2430 no .
C18 H23 2.9705 no .
C18 H27 3.2387 no .
C18 H34 3.5974 no .
C18 H41B 3.3379 no 1_456
C18 H41C 2.9486 no 1_456
C18 H44A 2.9820 no 1_556
C19 H10 2.5427 no .
C19 H15 3.1031 no .
C19 H22 3.2632 no .
C19 H30 3.2640 no .
C19 H32 3.3032 no 1_455
C19 H39C 3.4856 no 1_345
C19 H40C 3.3717 no 1_345
C20 H12 3.3160 no 1_455
C20 H15 3.2685 no .
C20 H32 3.2550 no .
C20 H35 3.2601 no .
C21 H10 2.5946 no .
C21 H15 3.2602 no .
C21 H18 3.2397 no .
C21 H23 2.8061 no .
C21 H27 3.2646 no .
C21 H34 3.2002 no 1_455
C21 H41C 2.9786 no 1_456
C22 H19 3.2621 no .
C22 H28 3.0246 no 1_544
C22 H29 2.9809 no 1_444
C22 H30 3.2811 no .
C22 H39C 3.5559 no 1_345
C22 H40A 3.5493 no 1_445
C22 H40B 3.0057 no 1_445
C23 H11 3.4516 no 1_655
C23 H29 3.2838 no .
C23 H37 3.2159 no 1_565
C24 H11 3.2951 no 1_655
C24 H21 3.4791 no 1_655
C24 H23 3.2547 no .
C24 H29 3.2373 no .
C24 H37 3.3655 no 1_565
C25 H10 3.3314 no 1_655
C25 H13 3.5564 no 1_665
C25 H21 3.0406 no 1_655
C25 H26 2.7840 no .
C25 H36 2.7907 no 1_455
C25 H39B 3.5455 no 1_455
C26 H13 3.1894 no 1_665
C26 H22 3.3915 no 1_666
C26 H23 3.5992 no 1_655
C26 H28 3.2505 no .
C26 H37 3.5086 no 1_565
C26 H38 3.0740 no 1_565
C26 H41A 3.0837 no 1_566
C27 H18 3.2354 no .
C27 H21 3.2573 no .
C27 H23 3.0947 no .
C27 H39A 3.2149 no 1_356
C27 H40B 3.2880 no 1_456
C27 H41C 3.1275 no 1_456
C28 H22 3.2655 no 1_566
C28 H26 3.2621 no .
C28 H32 3.3911 no 1_566
C28 H35 3.2050 no 1_666
C28 H37 3.3381 no 1_565
C29 H22 3.1182 no 1_666
C29 H23 3.2886 no .
C29 H35 3.0315 no 1_666
C29 H37 3.5055 no 1_565
C29 H38 3.2775 no 1_565
C29 H41A 2.8828 no 1_566
C29 H44C 3.4167 no 1_566
C30 H10 3.3377 no .
C30 H12 3.0768 no 1_455
C30 H19 3.2601 no .
C30 H19 3.2883 no 1_655
C30 H22 3.2818 no .
C32 H12 3.3935 no 1_455
C32 H19 3.2994 no 1_655
C32 H28 3.1056 no 1_544
C32 H35 3.2798 no .
C32 H35 3.5960 no 1_655
C32 H40B 3.1599 no 1_445
C32 H40C 3.2252 no 1_445
C32 H41B 3.5868 no 1_455
C32 H44B 3.1673 no .
C33 H15 2.6969 no .
C33 H18 2.6076 no .
C33 H21 2.7772 no .
C33 H30 3.2398 no .
C33 H34 2.7226 no .
C34 H15 3.2819 no .
C34 H15 3.1241 no 1_655
C34 H18 3.1125 no .
C34 H37 3.2429 no .
C34 H40C 3.5499 no 1_445
C34 H44C 3.0768 no 1_556
C35 H29 2.9163 no 1_444
C35 H32 3.2852 no 1_455
C35 H32 3.2789 no .
C35 H39C 2.8432 no 1_345
C35 H40C 3.4078 no 1_345
C36 H12 3.2662 no .
C36 H16 2.8832 no 1_654
C36 H27 3.5860 no 1_654
C36 H37 3.5485 no 1_665
C36 H39A 2.6763 no .
C36 H39B 2.6746 no .
C36 H39C 3.2117 no .
C36 H40A 2.4883 no .
C36 H40B 2.9443 no .
C36 H40C 3.1294 no .
C37 H15 3.2771 no .
C37 H26 3.3365 no 1_445
C37 H34 3.2448 no .
C37 H40A 2.9661 no 1_445
C38 H13 3.2457 no .
C38 H13 3.4551 no 1_655
C38 H15 3.3156 no 1_655
C38 H40A 3.1588 no 1_445
C38 H40C 3.3338 no 1_445
C38 H44C 3.0422 no 1_556
C39 H13 3.3375 no 1_765
C39 H16 3.0684 no 1_654
C39 H27 3.0287 no 1_754
C39 H35 3.3365 no 1_765
C39 H36 2.5525 no .
C39 H40A 3.2745 no .
C39 H40A 3.5483 no 1_655
C39 H40B 2.7911 no .
C39 H40C 2.6115 no .
C40 H16 3.3478 no 1_654
C40 H27 3.4231 no 1_654
C40 H32 3.5786 no 1_665
C40 H35 3.3968 no 1_765
C40 H36 3.2688 no .
C40 H39A 3.0780 no .
C40 H39B 3.1258 no .
C40 H39C 2.4640 no .
C41 H12 2.5621 no .
C41 H29 3.0112 no 1_544
C41 H44A 3.1127 no .
C41 H44B 3.2175 no .
C41 H44C 2.5488 no .
C44 H12 3.2693 no .
C44 H18 3.1121 no 1_554
C44 H29 3.1511 no 1_544
C44 H32 3.4939 no .
C44 H41A 2.7533 no .
C44 H41B 3.0347 no 1_455
C44 H41B 3.3450 no .
C44 H41C 2.7918 no .
B42 H10 3.0914 no .
B42 H11 3.5418 no 1_655
B42 H18 3.5409 no .
B42 H21 3.0986 no 1_655
B42 H23 3.0391 no .
B42 H30 2.8812 no .
B42 H36 3.5264 no 1_455
Li43 H10 2.9506 no 1_655
Li43 H12 2.8688 no .
Li43 H36 3.5280 no 1_455
Li43 H36 3.1866 no .
Li43 H37 3.4093 no 1_665
Li43 H39B 2.8992 no 1_455
H10 H15 2.8167 no .
H10 H19 2.3053 no .
H10 H21 2.0197 no .
H10 H30 3.4206 no 1_455
H11 H16 3.4749 no 1_455
H11 H18 2.3722 no 1_455
H11 H21 2.3474 no .
H11 H23 3.4619 no .
H11 H27 2.3416 no .
H11 H39A 3.3318 no 1_356
H11 H44A 3.5156 no 1_456
H12 H16 3.2503 no 1_654
H12 H27 3.5477 no 1_654
H12 H30 3.2474 no 1_655
H12 H36 3.0586 no .
H12 H41A 3.3019 no .
H12 H41B 2.2417 no .
H12 H41C 3.1427 no .
H12 H44A 3.5428 no .
H12 H44A 3.5879 no 1_655
H12 H44B 3.5591 no .
H12 H44B 3.3975 no 1_655
H13 H15 2.3685 no .
H13 H26 2.5662 no 1_445
H13 H37 2.3567 no .
H13 H38 2.5988 no 1_455
H13 H39B 2.6907 no 1_345
H13 H39C 3.4259 no 1_345
H13 H40C 3.5250 no 1_345
H13 H41A 3.4616 no 1_456
H15 H19 2.7387 no .
H15 H21 3.0510 no .
H15 H34 2.4637 no 1_455
H15 H38 2.8378 no 1_455
H15 H40C 3.4349 no 1_345
H15 H41A 3.5832 no 1_456
H15 H41C 3.0328 no 1_456
H16 H18 2.2920 no .
H16 H27 2.3464 no .
H16 H36 3.0683 no 1_456
H16 H39A 2.5084 no 1_456
H16 H39C 3.5218 no 1_456
H16 H40B 2.9292 no 1_456
H16 H41B 3.4408 no 1_456
H16 H44A 2.6676 no 1_556
H18 H21 3.4966 no 1_655
H18 H23 3.5324 no .
H18 H34 2.9325 no .
H18 H41B 3.4863 no 1_456
H18 H41C 3.4417 no 1_456
H18 H44A 2.4166 no 1_556
H18 H44C 2.9599 no 1_556
H19 H30 2.8043 no 1_455
H19 H32 2.8187 no 1_455
H19 H35 2.3138 no .
H19 H39C 3.5587 no 1_345
H19 H40C 2.8176 no 1_345
H21 H23 3.3067 no .
H21 H34 2.7443 no 1_455
H21 H41C 3.4766 no 1_456
H22 H23 3.4784 no 1_544
H22 H26 3.2637 no 1_444
H22 H28 2.3855 no 1_544
H22 H29 2.7361 no 1_444
H22 H32 2.3629 no .
H22 H35 2.3606 no .
H22 H40B 2.8815 no 1_445
H22 H41A 3.5549 no 1_455
H23 H26 3.2666 no 1_455
H23 H28 2.3382 no .
H26 H28 3.5606 no 1_655
H26 H29 2.3196 no .
H26 H37 3.1157 no 1_665
H26 H38 3.0745 no 1_565
H26 H41A 2.6538 no 1_566
H27 H39A 2.4056 no 1_356
H27 H39B 3.2367 no 1_356
H27 H39C 2.9960 no 1_356
H27 H40A 3.3538 no 1_456
H27 H40B 2.8661 no 1_456
H28 H29 2.3534 no .
H28 H32 2.5434 no 1_566
H28 H35 2.9620 no 1_666
H28 H40B 3.1958 no 1_456
H29 H32 3.4248 no 1_566
H29 H35 2.6214 no 1_666
H29 H38 3.4321 no 1_565
H29 H41A 2.2406 no 1_566
H29 H41B 3.5141 no 1_566
H29 H44B 3.0319 no 1_566
H29 H44C 2.8543 no 1_566
H30 H32 2.3332 no .
H30 H44B 3.4844 no .
H32 H35 2.8000 no 1_655
H32 H40B 3.1347 no 1_445
H32 H40C 3.1719 no 1_445
H32 H41B 3.5891 no 1_455
H32 H44B 2.5472 no .
H34 H38 2.2728 no .
H34 H41C 3.1644 no 1_556
H34 H44C 3.1191 no 1_556
H35 H39C 2.3886 no 1_345
H35 H40B 3.1520 no 1_345
H35 H40C 2.8814 no 1_345
H36 H39A 2.6106 no .
H36 H39B 2.5842 no .
H36 H39C 3.4866 no .
H36 H40A 3.4261 no .
H37 H38 2.3066 no .
H37 H40A 3.1617 no 1_445
H38 H40A 3.4526 no 1_445
H38 H40C 3.3737 no 1_445
H38 H41A 3.0409 no 1_556
H38 H41C 3.4729 no 1_556
H38 H44C 3.0404 no 1_556
H39A H40B 3.1573 no .
H39A H40C 3.3919 no .
H39A H44A 3.1043 no 1_655
H39B H40A 3.0703 no 1_655
H39B H40C 3.1319 no .
H39C H40A 3.3940 no .
H39C H40A 3.2168 no 1_655
H39C H40B 2.6601 no .
H39C H40C 2.3131 no .
H41A H44A 3.5103 no .
H41A H44B 3.2884 no .
H41A H44C 2.4978 no .
H41B H44A 2.9284 no 1_655
H41B H44B 2.7478 no 1_655
H41B H44C 3.4872 no .
H41B H44C 2.9115 no 1_655
H41C H44A 3.1296 no .
H41C H44C 2.6557 no .

loop_
_geom_torsion_atom_site_label_1
_geom_torsion_atom_site_label_2
_geom_torsion_atom_site_label_3
_geom_torsion_atom_site_label_4
_geom_torsion
_geom_torsion_publ_flag
_geom_torsion_site_symmetry_1
_geom_torsion_site_symmetry_3
_geom_torsion_site_symmetry_4
C10 O1 B42 O2 119.6(6) no . . .
C10 O1 B42 O5 5.8(7) no . . .
C10 O1 B42 C9 -127.7(7) no . . .
B42 O1 C10 C20 -105.9(6) no . . .
B42 O1 C10 C33 16.7(6) no . . .
C10 O1 Li43 O3 82.8(7) no . 1_455 1_455
C10 O1 Li43 O4 -151.6(5) no . 1_455 1_455
C10 O1 Li43 O6 -42.0(10) no . 1_455 1_455
Li43 O1 C10 C20 81.4(7) no 1_455 . .
Li43 O1 C10 C33 -155.9(6) no 1_455 . .
B42 O1 Li43 O3 -88.1(9) no . 1_455 1_455
B42 O1 Li43 O4 37.5(10) no . 1_455 1_455
B42 O1 Li43 O6 147.1(7) no . 1_455 1_455
Li43 O1 B42 O2 -68.7(9) no 1_455 . .
Li43 O1 B42 O5 177.4(7) no 1_455 . .
Li43 O1 B42 C9 43.9(11) no 1_455 . .
C25 O2 B42 O1 127.3(6) no . . .
C25 O2 B42 O5 -118.7(6) no . . .
C25 O2 B42 C9 2.5(8) no . . .
B42 O2 C25 O3 -176.0(7) no . . .
B42 O2 C25 C24 0.3(8) no . . .
C25 O3 Li43 O1 -64.9(10) no . . 1_655
C25 O3 Li43 O4 172.1(7) no . . .
C25 O3 Li43 O6 56.4(14) no . . .
Li43 O3 C25 O2 -23.6(13) no . . .
Li43 O3 C25 C24 160.6(8) no . . .
C36 O4 Li43 O1 23.2(11) no . . 1_655
C36 O4 Li43 O3 144.2(8) no . . .
C36 O4 Li43 O6 -92.1(10) no . . .
Li43 O4 C36 N7 -176.0(7) no . . .
C33 O5 B42 O1 -28.4(6) no . . .
C33 O5 B42 O2 -146.6(4) no . . .
C33 O5 B42 C9 105.7(6) no . . .
B42 O5 C33 C10 37.5(5) no . . .
B42 O5 C33 C14 159.7(5) no . . .
B42 O5 C33 C17 -82.8(6) no . . .
C12 O6 Li43 O1 -68.0(11) no . . 1_655
C12 O6 Li43 O3 172.0(9) no . . .
C12 O6 Li43 O4 48.3(11) no . . .
Li43 O6 C12 N8 -174.5(8) no . . .
C39 N7 C36 O4 -177.4(6) no . . .
C40 N7 C36 O4 -1.5(9) no . . .
C41 N8 C12 O6 173.5(8) no . . .
C44 N8 C12 O6 2.7(14) no . . .
C23 C9 C24 C25 -176.1(7) no . . .
C23 C9 C24 C26 3.8(12) no . . .
C24 C9 C23 C28 -3.5(11) no . . .
C23 C9 B42 O1 56.9(13) no . . .
C23 C9 B42 O2 176.9(8) no . . .
C23 C9 B42 O5 -71.3(11) no . . .
B42 C9 C23 C28 174.9(7) no . . .
C24 C9 B42 O1 -124.6(8) no . . .
C24 C9 B42 O2 -4.7(8) no . . .
C24 C9 B42 O5 107.2(8) no . . .
B42 C9 C24 C25 5.2(9) no . . .
B42 C9 C24 C26 -174.9(7) no . . .
O1 C10 C20 C19 -135.1(7) no . . .
O1 C10 C20 C30 42.8(10) no . . .
O1 C10 C33 O5 -33.3(6) no . . .
O1 C10 C33 C14 -150.9(5) no . . .
O1 C10 C33 C17 82.8(6) no . . .
C20 C10 C33 O5 87.6(7) no . . .
C20 C10 C33 C14 -30.0(8) no . . .
C20 C10 C33 C17 -156.3(6) no . . .
C33 C10 C20 C19 108.6(7) no . . .
C33 C10 C20 C30 -73.5(9) no . . .
C21 C11 C27 C16 1.6(12) no . . .
C27 C11 C21 C17 -2.7(12) no . . .
C15 C13 C37 C38 -2.3(11) no . . .
C37 C13 C15 C14 3.4(11) no . . .
C15 C14 C33 O5 -172.9(6) no . . .
C15 C14 C33 C10 -59.6(8) no . . .
C15 C14 C33 C17 69.6(7) no . . .
C33 C14 C15 C13 -178.5(5) no . . .
C15 C14 C34 C38 0.4(10) no . . .
C34 C14 C15 C13 -2.5(10) no . . .
C33 C14 C34 C38 176.4(6) no . . .
C34 C14 C33 O5 11.2(9) no . . .
C34 C14 C33 C10 124.5(7) no . . .
C34 C14 C33 C17 -106.3(7) no . . .
C18 C16 C27 C11 -0.8(13) no . . .
C27 C16 C18 C17 1.0(13) no . . .
C18 C17 C21 C11 2.9(12) no . . .
C21 C17 C18 C16 -2.1(12) no . . .
C18 C17 C33 O5 -45.3(10) no . . .
C18 C17 C33 C10 -157.4(7) no . . .
C18 C17 C33 C14 72.6(8) no . . .
C33 C17 C18 C16 178.0(7) no . . .
C21 C17 C33 O5 134.7(8) no . . .
C21 C17 C33 C10 22.6(11) no . . .
C21 C17 C33 C14 -107.4(9) no . . .
C33 C17 C21 C11 -177.1(7) no . . .
C20 C19 C35 C22 -1.6(14) no . . .
C35 C19 C20 C10 179.7(8) no . . .
C35 C19 C20 C30 1.7(13) no . . .
C10 C20 C30 C32 -179.1(7) no . . .
C19 C20 C30 C32 -1.2(13) no . . .
C32 C22 C35 C19 1.0(14) no . . .
C35 C22 C32 C30 -0.5(13) no . . .
C9 C23 C28 C29 0.8(12) no . . .
C9 C24 C25 O2 -3.7(10) no . . .
C9 C24 C25 O3 172.5(8) no . . .
C9 C24 C26 C29 -1.3(13) no . . .
C25 C24 C26 C29 178.6(8) no . . .
C26 C24 C25 O2 176.4(8) no . . .
C26 C24 C25 O3 -7.4(14) no . . .
C24 C26 C29 C28 -1.6(12) no . . .
C23 C28 C29 C26 1.8(13) no . . .
C20 C30 C32 C22 0.6(13) no . . .
C14 C34 C38 C37 0.8(12) no . . .
C13 C37 C38 C34 0.2(12) no . . .
